data_7042416
loop_
_publ_author_name
'Han, Yongqiang'
'Yan, Pengfei'
'Sun, Jingwen'
'An, Guanghui'
'Yao, Xu'
'Li, Yuxin'
'Li, Guangming'

_publ_section_title
;
 Luminescence and white-light emitting luminescent sensor of
 tetrafluoroterephthalate-lanthanide metal-organic frameworks.
;
_journal_issue 14
_journal_name_full 'Dalton transactions (Cambridge, England : 2003)'
_journal_page_first 4642
_journal_page_last 4653
_journal_paper_doi 10.1039/c7dt00215g
_journal_volume 46
_journal_year 2017
_chemical_formula_moiety 'C12 H4 Eu F6 O8'
_chemical_formula_sum 'C12 H4 Eu F6 O8'
_chemical_formula_weight 542.12
_space_group_crystal_system monoclinic
_space_group_IT_number 12
_space_group_name_Hall '-C 2y'
_space_group_name_H-M_alt 'C 1 2/m 1'
_symmetry_space_group_name_Hall '-C 2y'
_symmetry_space_group_name_H-M 'C 1 2/m 1'
_atom_sites_solution_hydrogens difmap
_audit_creation_date 2017-03-03
_audit_creation_method
;
Olex2 1.2
(compiled 2017.03.02 svn.r3394 for OlexSys, GUI svn.r5324)
;
_audit_update_record
;
2017-03-08 deposited with the CCDC.
2017-03-09 downloaded from the CCDC.
;
_cell_angle_alpha 90
_cell_angle_beta 125.141(5)
_cell_angle_gamma 90
_cell_formula_units_Z 4
_cell_length_a 13.896(5)
_cell_length_b 11.257(5)
_cell_length_c 11.628(5)
_cell_measurement_reflns_used 1762
_cell_measurement_temperature 293(2)
_cell_measurement_theta_max 29.1219
_cell_measurement_theta_min 3.5788
_cell_volume 1487.4(11)
_computing_data_collection
'CrysAlisPro, Agilent Technologies,Version 1.171.35.21 (release 20-01-2012 CrysAlis171 .NET)(compiled Jan 23 2012,18:06:46)'
_computing_molecular_graphics 'Olex2 (Dolomanov et al., 2009)'
_computing_publication_material '(K. Brandenburg, Diamond 3.1, 2009)'
_computing_structure_refinement 'ShelXL (Sheldrick, 2015)'
_computing_structure_solution 'SHELXS-2016/6 (Sheldrick, 2015)'
_diffrn_ambient_temperature 293(2)
_diffrn_measured_fraction_theta_full 0.997
_diffrn_measured_fraction_theta_max 0.997
_diffrn_measurement_device_type 'multiwire proportional'
_diffrn_measurement_method 'phi and omega scans'
_diffrn_radiation_monochromator graphite
_diffrn_radiation_type MoK\a
_diffrn_radiation_wavelength 0.71069
_diffrn_reflns_av_R_equivalents 0.0334
_diffrn_reflns_av_unetI/netI 0.0455
_diffrn_reflns_Laue_measured_fraction_full 0.997
_diffrn_reflns_Laue_measured_fraction_max 0.997
_diffrn_reflns_limit_h_max 16
_diffrn_reflns_limit_h_min -16
_diffrn_reflns_limit_k_max 13
_diffrn_reflns_limit_k_min -9
_diffrn_reflns_limit_l_max 12
_diffrn_reflns_limit_l_min -13
_diffrn_reflns_number 2750
_diffrn_reflns_point_group_measured_fraction_full 0.997
_diffrn_reflns_point_group_measured_fraction_max 0.997
_diffrn_reflns_theta_full 24.999
_diffrn_reflns_theta_max 24.999
_diffrn_reflns_theta_min 3.586
_exptl_absorpt_coefficient_mu 4.332
_exptl_absorpt_correction_T_max 0.569
_exptl_absorpt_correction_T_min 0.488
_exptl_absorpt_correction_type multi-scan
_exptl_absorpt_process_details
;
CrysAlisPro, Agilent Technologies,
Version 1.171.35.21 (release 20-01-2012 CrysAlis171 .NET)
(compiled Jan 23 2012,18:06:46)
Empirical absorption correction using spherical harmonics,
 implemented in SCALE3 ABSPACK scaling algorithm.
;
_exptl_crystal_colour colorless
_exptl_crystal_density_diffrn 2.421
_exptl_crystal_description block
_exptl_crystal_F_000 1028
_exptl_crystal_size_max 0.18
_exptl_crystal_size_mid 0.14
_exptl_crystal_size_min 0.13
_refine_diff_density_max 0.786
_refine_diff_density_min -1.204
_refine_diff_density_rms 0.165
_refine_ls_extinction_method none
_refine_ls_goodness_of_fit_ref 1.111
_refine_ls_hydrogen_treatment constr
_refine_ls_matrix_type full
_refine_ls_number_parameters 134
_refine_ls_number_reflns 1387
_refine_ls_number_restraints 0
_refine_ls_restrained_S_all 1.111
_refine_ls_R_factor_all 0.0291
_refine_ls_R_factor_gt 0.0275
_refine_ls_shift/su_max 0.000
_refine_ls_shift/su_mean 0.000
_refine_ls_structure_factor_coef Fsqd
_refine_ls_weighting_details 'w=1/[\s^2^(Fo^2^)+(0.0352P)^2^+0.3872P] where P=(Fo^2^+2Fc^2^)/3'
_refine_ls_weighting_scheme calc
_refine_ls_wR_factor_gt 0.0690
_refine_ls_wR_factor_ref 0.0702
_reflns_Friedel_coverage 0.000
_reflns_number_gt 1314
_reflns_number_total 1391
_reflns_threshold_expression 'I > 2\s(I)'
_cod_data_source_file c7dt00215g2.cif
_cod_data_source_block 7-eu_sq
_cod_depositor_comments
;Adding full bibliography for 7042409--7042422.cif.

The following automatic conversions were performed:

'_exptl_absorpt_correction_type' value 'multi-scan'' was replaced
with the value 'multi-scan' as specified in the replacement file
'src/cod-tools/trunk/data/replacement-values/replacement_values.lst'.

Automatic conversion script
Id: cif_fix_values 5376 2017-05-30 11:51:03Z andrius 
;
_cod_database_code 7042416
_shelx_shelxl_version_number 2016/6
_shelx_space_group_comment
;
The symmetry employed for this shelxl refinement is uniquely defined
by the following loop, which should always be used as a source of
symmetry information in preference to the above space-group names.
They are only intended as comments.
;
_shelx_estimated_absorpt_t_max 0.603
_shelx_estimated_absorpt_t_min 0.509
_olex2_refinement_description
;
1. Fixed Uiso
 At 1.2 times of:
  All O(H,H) groups
2.a Riding coordinates:
 O4(H4A,H4B)
;
_olex2_submission_special_instructions 'No special instructions were received'

loop_
_space_group_symop_operation_xyz
'x, y, z'
'-x, y, -z'
'x+1/2, y+1/2, z'
'-x+1/2, y+1/2, -z'
'-x, -y, -z'
'x, -y, z'
'-x+1/2, -y+1/2, -z'
'x+1/2, -y+1/2, z'

loop_
_atom_site_label
_atom_site_type_symbol
_atom_site_fract_x
_atom_site_fract_y
_atom_site_fract_z
_atom_site_U_iso_or_equiv
_atom_site_adp_type
_atom_site_occupancy
_atom_site_site_symmetry_order
_atom_site_calc_flag
_atom_site_refinement_flags_posn
_atom_site_refinement_flags_adp
_atom_site_refinement_flags_occupancy
C1 C 0.000000 0.2591(6) 0.000000 0.0202(15) Uani 1 2 d S T P
C2 C 0.000000 0.1251(6) 0.000000 0.0197(15) Uani 1 2 d S T P
C3 C 0.0518(4) 0.0613(4) 0.1232(5) 0.0227(11) Uani 1 1 d . . .
C4 C 0.1385(6) 0.500000 0.2702(7) 0.0224(16) Uani 1 2 d S T P
C5 C 0.1360(6) 0.500000 0.3989(7) 0.0215(16) Uani 1 2 d S T P
C6 C 0.1359(4) 0.6041(5) 0.4611(5) 0.0251(12) Uani 1 1 d . . .
C7 C 0.1411(4) 0.6053(5) 0.5826(5) 0.0244(12) Uani 1 1 d . . .
C8 C 0.1468(6) 0.500000 0.6503(7) 0.0204(16) Uani 1 2 d S T P
Eu1 Eu 0.16076(2) 0.500000 0.03298(3) 0.01060(14) Uani 1 2 d S T P
F1 F 0.1009(3) 0.1193(3) 0.2453(3) 0.0376(8) Uani 1 1 d . . .
F2 F 0.1312(4) 0.7071(3) 0.4014(4) 0.0502(10) Uani 1 1 d . . .
F3 F 0.1429(4) 0.7109(3) 0.6345(4) 0.0501(10) Uani 1 1 d . . .
O1 O -0.0432(4) 0.500000 -0.1501(5) 0.0214(11) Uani 1 2 d S T P
O2 O 0.2363(4) 0.500000 0.2888(5) 0.0390(15) Uani 1 2 d S T P
O3 O 0.0917(3) 0.3063(3) 0.0289(4) 0.0275(9) Uani 1 1 d . . .
O4 O 0.3334(3) 0.6296(3) 0.1504(4) 0.0328(9) Uani 1 1 d . . .
H4A H 0.351393 0.672228 0.104164 0.039 Uiso 1 1 d R . .
H4B H 0.345563 0.673278 0.218054 0.039 Uiso 1 1 d R . .
O5 O 0.1618(4) 0.5970(3) -0.1576(4) 0.0342(10) Uani 1 1 d . . .
C9 C 0.1584(6) 0.500000 -0.2129(7) 0.0205(16) Uani 1 2 d S T P

loop_
_atom_site_aniso_label
_atom_site_aniso_U_11
_atom_site_aniso_U_22
_atom_site_aniso_U_33
_atom_site_aniso_U_23
_atom_site_aniso_U_13
_atom_site_aniso_U_12
C1 0.024(4) 0.011(3) 0.025(4) 0.000 0.013(3) 0.000
C2 0.018(3) 0.010(3) 0.034(4) 0.000 0.017(3) 0.000
C3 0.023(2) 0.016(3) 0.029(3) -0.003(2) 0.015(2) -0.006(2)
C4 0.024(4) 0.027(4) 0.014(4) 0.000 0.010(3) 0.000
C5 0.014(3) 0.037(4) 0.013(3) 0.000 0.008(3) 0.000
C6 0.033(3) 0.025(3) 0.021(3) 0.005(2) 0.017(2) 0.000(3)
C7 0.033(3) 0.023(3) 0.022(3) -0.008(2) 0.019(2) -0.004(3)
C8 0.022(3) 0.030(4) 0.010(3) 0.000 0.009(3) 0.000
Eu1 0.0135(2) 0.0097(2) 0.0104(2) 0.000 0.00799(15) 0.000
F1 0.0440(19) 0.0238(17) 0.0355(18) -0.0098(15) 0.0174(15) -0.0028(16)
F2 0.092(3) 0.0319(19) 0.038(2) 0.0054(17) 0.044(2) -0.007(2)
F3 0.098(3) 0.0270(19) 0.040(2) -0.0054(16) 0.048(2) -0.003(2)
O1 0.017(2) 0.031(3) 0.011(2) 0.000 0.005(2) 0.000
O2 0.016(2) 0.084(5) 0.019(3) 0.000 0.011(2) 0.000
O3 0.0241(19) 0.0115(18) 0.048(2) 0.0037(17) 0.0216(18) -0.0017(16)
O4 0.0290(19) 0.038(2) 0.034(2) -0.0117(18) 0.0203(17) -0.0144(19)
O5 0.062(3) 0.031(2) 0.025(2) -0.0099(18) 0.034(2) -0.016(2)
C9 0.013(3) 0.036(5) 0.013(3) 0.000 0.008(3) 0.000

loop_
_atom_type_symbol
_atom_type_description
_atom_type_scat_dispersion_real
_atom_type_scat_dispersion_imag
_atom_type_scat_source
C C 0.0033 0.0016 'International Tables Vol C Tables 4.2.6.8 and 6.1.1.4'
H H 0.0000 0.0000 'International Tables Vol C Tables 4.2.6.8 and 6.1.1.4'
Eu Eu -0.1578 3.6682 'International Tables Vol C Tables 4.2.6.8 and 6.1.1.4'
F F 0.0171 0.0103 'International Tables Vol C Tables 4.2.6.8 and 6.1.1.4'
O O 0.0106 0.0060 'International Tables Vol C Tables 4.2.6.8 and 6.1.1.4'

loop_
_geom_angle_atom_site_label_1
_geom_angle_atom_site_label_2
_geom_angle_atom_site_label_3
_geom_angle
_geom_angle_site_symmetry_1
_geom_angle_site_symmetry_3
O3 C1 C2 115.5(3) 2 .
O3 C1 C2 115.5(3) . .
O3 C1 O3 129.0(6) 2 .
C3 C2 C1 121.4(3) . .
C3 C2 C1 121.4(3) 2 .
C3 C2 C3 117.1(6) 2 .
C2 C3 C3 121.4(3) . 6
F1 C3 C2 119.4(5) . .
F1 C3 C3 119.2(3) . 6
C5 C4 Eu1 176.2(5) . .
O1 C4 C5 119.2(6) 5_565 .
O1 C4 Eu1 64.6(4) 5_565 .
O2 C4 C5 118.1(6) . .
O2 C4 Eu1 58.1(4) . .
O2 C4 O1 122.7(6) . 5_565
C6 C5 C4 121.7(3) 6_565 .
C6 C5 C4 121.7(3) . .
C6 C5 C6 116.7(6) 6_565 .
C7 C6 C5 122.2(5) . .
F2 C6 C5 118.8(4) . .
F2 C6 C7 119.0(4) . .
C6 C7 C8 121.6(5) . .
F3 C7 C6 117.0(4) . .
F3 C7 C8 121.5(4) . .
C7 C8 C7 115.7(6) 6_565 .
C7 C8 C9 122.2(3) . 1_556
C7 C8 C9 122.2(3) 6_565 1_556
C4 Eu1 Eu1 58.79(14) . 5_565
O1 Eu1 C4 25.20(17) 5_565 .
O1 Eu1 C4 97.20(18) . .
O1 Eu1 Eu1 33.60(9) 5_565 5_565
O1 Eu1 Eu1 38.41(11) . 5_565
O1 Eu1 O1 72.00(17) . 5_565
O1 Eu1 O2 122.02(15) . .
O1 Eu1 O3 73.81(9) . 6_565
O1 Eu1 O3 73.81(9) . .
O1 Eu1 O4 141.56(10) . .
O1 Eu1 O4 141.56(10) . 6_565
O1 Eu1 O5 79.41(14) . 6_565
O1 Eu1 O5 79.41(14) . .
O1 Eu1 C9 149.34(16) 5_565 .
O1 Eu1 C9 77.34(17) . .
O2 Eu1 C4 24.82(17) . .
O2 Eu1 Eu1 83.61(11) . 5_565
O2 Eu1 O1 50.01(14) . 5_565
O2 Eu1 C9 160.64(17) . .
O3 Eu1 C4 76.08(10) 6_565 .
O3 Eu1 C4 76.08(10) . .
O3 Eu1 Eu1 66.99(8) . 5_565
O3 Eu1 Eu1 66.99(8) 6_565 5_565
O3 Eu1 O1 69.50(9) . 5_565
O3 Eu1 O1 69.50(9) 6_565 5_565
O3 Eu1 O2 84.97(10) . .
O3 Eu1 O2 84.97(10) 6_565 .
O3 Eu1 O3 133.67(16) . 6_565
O3 Eu1 O4 144.62(13) . .
O3 Eu1 O4 144.62(13) 6_565 6_565
O3 Eu1 O4 73.64(12) . 6_565
O3 Eu1 O4 73.64(12) 6_565 .
O3 Eu1 O5 126.71(12) . .
O3 Eu1 O5 126.71(12) 6_565 6_565
O3 Eu1 O5 77.74(13) 6_565 .
O3 Eu1 O5 77.74(12) . 6_565
O3 Eu1 C9 102.11(10) 6_565 .
O3 Eu1 C9 102.11(10) . .
O4 Eu1 C4 94.30(14) 6_565 .
O4 Eu1 C4 94.31(14) . .
O4 Eu1 Eu1 136.24(9) . 5_565
O4 Eu1 Eu1 136.24(9) 6_565 5_565
O4 Eu1 O1 114.08(11) . 5_565
O4 Eu1 O1 114.08(11) 6_565 5_565
O4 Eu1 O2 74.50(12) 6_565 .
O4 Eu1 O2 74.50(12) . .
O4 Eu1 O4 73.26(18) 6_565 .
O4 Eu1 O5 74.20(12) 6_565 6_565
O4 Eu1 O5 104.68(13) . 6_565
O4 Eu1 O5 74.20(12) . .
O4 Eu1 O5 104.68(13) 6_565 .
O4 Eu1 C9 90.08(13) . .
O4 Eu1 C9 90.08(13) 6_565 .
O5 Eu1 C4 153.49(9) . .
O5 Eu1 C4 153.49(9) 6_565 .
O5 Eu1 Eu1 113.70(10) 6_565 5_565
O5 Eu1 Eu1 113.70(10) . 5_565
O5 Eu1 O1 141.17(12) . 5_565
O5 Eu1 O1 141.17(12) 6_565 5_565
O5 Eu1 O2 147.40(11) 6_565 .
O5 Eu1 O2 147.40(11) . .
O5 Eu1 O5 52.28(17) 6_565 .
O5 Eu1 C9 26.15(9) . .
O5 Eu1 C9 26.15(9) 6_565 .
C9 Eu1 C4 174.54(18) . .
C9 Eu1 Eu1 115.75(13) . 5_565
C4 O1 Eu1 90.2(4) 5_565 5_565
C4 O1 Eu1 161.8(5) 5_565 .
Eu1 O1 Eu1 108.00(17) . 5_565
C4 O2 Eu1 97.1(4) . .
C1 O3 Eu1 138.0(4) . .
Eu1 O4 H4A 122.0 . .
Eu1 O4 H4B 117.8 . .
H4A O4 H4B 106.2 . .
C9 O5 Eu1 93.3(3) . .
C8 C9 Eu1 175.5(5) 1_554 .
O5 C9 C8 119.5(3) 6_565 1_554
O5 C9 C8 119.5(3) . 1_554
O5 C9 Eu1 60.6(3) 6_565 .
O5 C9 Eu1 60.6(3) . .
O5 C9 O5 121.1(6) 6_565 .

loop_
_geom_bond_atom_site_label_1
_geom_bond_atom_site_label_2
_geom_bond_distance
_geom_bond_site_symmetry_2
C1 C2 1.508(9) .
C1 O3 1.236(4) 2
C1 O3 1.236(4) .
C2 C3 1.378(6) 2
C2 C3 1.378(6) .
C3 C3 1.379(10) 6
C3 F1 1.338(6) .
C4 C5 1.518(9) .
C4 Eu1 2.947(7) .
C4 O1 1.254(8) 5_565
C4 O2 1.246(8) .
C5 C6 1.377(6) 6_565
C5 C6 1.377(6) .
C6 C7 1.372(7) .
C6 F2 1.333(6) .
C7 C8 1.401(6) .
C7 F3 1.327(6) .
C8 C9 1.503(9) 1_556
Eu1 Eu1 4.0749(17) 5_565
Eu1 O1 2.371(4) .
Eu1 O1 2.662(5) 5_565
Eu1 O2 2.521(5) .
Eu1 O3 2.371(3) .
Eu1 O3 2.371(3) 6_565
Eu1 O4 2.445(3) .
Eu1 O4 2.445(3) 6_565
Eu1 O5 2.478(3) 6_565
Eu1 O5 2.478(3) .
Eu1 C9 2.840(7) .
O4 H4A 0.8586 .
O4 H4B 0.8580 .
O5 C9 1.254(5) .
